data_4328455
loop_
_publ_author_name
'Alexander Himmelspach'
'Guido J. Rei\&s'
'Maik Finze'

_publ_contact_author_address
;    Institut f\"ur Anorganische Chemie
     Julius-Maximilians-Universit\"at W\"urzburg
     Am Hubland
     D-97074 W\"urzburg
     Germany
;
_publ_contact_author_email maik.finze@uni-wuerzburg.de
_publ_contact_author_fax '049 931 31 85857'
_publ_contact_author_name 'Maik Finze'
_publ_contact_author_phone '049 931 31 84605'
_publ_section_title
;
 Microwave-Assisted Kumada-Type Cross-Coupling Reactions of Iodinated
 Carba-closo-dodecaborate Anions
;
_journal_name_full 'Inorganic Chemistry'
_journal_page_first 2679
_journal_page_last 2688
_journal_paper_doi 10.1021/ic202638k
_journal_volume 51
_journal_year 2012
_chemical_formula_moiety 'C8 H18 B11 O, C8 H20 N, C3 H6 O'
_chemical_formula_sum 'C19 H44 B11 N O2'
_chemical_formula_weight 437.46
_chemical_name_systematic
; 
 ? 
;
_space_group_IT_number 64
_symmetry_cell_setting orthorhombic
_symmetry_space_group_name_Hall '-C 2ac 2'
_symmetry_space_group_name_H-M 'C m c a'
_atom_sites_solution_hydrogens geom
_atom_sites_solution_primary direct
_atom_sites_solution_secondary difmap
_audit_creation_method SHELXL-97
_cell_angle_alpha 90.00
_cell_angle_beta 90.00
_cell_angle_gamma 90.00
_cell_formula_units_Z 8
_cell_length_a 16.739(3)
_cell_length_b 32.500(7)
_cell_length_c 10.328(2)
_cell_measurement_reflns_used 8692
_cell_measurement_temperature 290(2)
_cell_measurement_theta_max 28.7070
_cell_measurement_theta_min 2.9784
_cell_volume 5618.6(19)
_computing_cell_refinement
;
CrysAlisPro, Oxford Diffraction Ltd.,
Version 1.171.33.52 (release 06-11-2009 CrysAlis171 .NET)
;
_computing_data_collection
;
CrysAlisPro, Oxford Diffraction Ltd.,
Version 1.171.33.52 (release 06-11-2009 CrysAlis171 .NET)
;
_computing_data_reduction
;
CrysAlisPro, Oxford Diffraction Ltd.,
Version 1.171.33.52 (release 06-11-2009 CrysAlis171 .NET)
;
_computing_structure_refinement 'SHELXL-97 (Sheldrick, 2008)'
_computing_structure_solution 'SHELXS-97 (Sheldrick, 2008)'
_diffrn_ambient_temperature 290(2)
_diffrn_detector_area_resol_mean 16.2711
_diffrn_measured_fraction_theta_full 0.998
_diffrn_measured_fraction_theta_max 0.998
_diffrn_measurement_device_type 'Xcalibur, Eos'
_diffrn_measurement_method '\w scans'
_diffrn_radiation_monochromator graphite
_diffrn_radiation_source 'fine-focus sealed tube'
_diffrn_radiation_type MoK\a
_diffrn_radiation_wavelength 0.71073
_diffrn_reflns_av_R_equivalents 0.0626
_diffrn_reflns_av_sigmaI/netI 0.0268
_diffrn_reflns_limit_h_max 19
_diffrn_reflns_limit_h_min -19
_diffrn_reflns_limit_k_max 38
_diffrn_reflns_limit_k_min -38
_diffrn_reflns_limit_l_max 12
_diffrn_reflns_limit_l_min -12
_diffrn_reflns_number 23820
_diffrn_reflns_theta_full 25.00
_diffrn_reflns_theta_max 25.00
_diffrn_reflns_theta_min 2.98
_diffrn_standards_decay_% 0
_exptl_absorpt_coefficient_mu 0.057
_exptl_absorpt_correction_type none
_exptl_crystal_colour colourless
_exptl_crystal_density_diffrn 1.034
_exptl_crystal_description isometric
_exptl_crystal_F_000 1888
_exptl_crystal_size_max 0.45
_exptl_crystal_size_mid 0.36
_exptl_crystal_size_min 0.33
_refine_diff_density_max 0.377
_refine_diff_density_min -0.349
_refine_diff_density_rms 0.045
_refine_ls_extinction_method none
_refine_ls_goodness_of_fit_ref 1.915
_refine_ls_hydrogen_treatment mixed
_refine_ls_matrix_type full
_refine_ls_number_parameters 211
_refine_ls_number_reflns 2569
_refine_ls_number_restraints 4
_refine_ls_restrained_S_all 1.913
_refine_ls_R_factor_all 0.0906
_refine_ls_R_factor_gt 0.0730
_refine_ls_shift/su_max 0.139
_refine_ls_shift/su_mean 0.010
_refine_ls_structure_factor_coef Fsqd
_refine_ls_weighting_details 'calc w=1/[\s^2^(Fo^2^)+(0.0100P)^2^+3.0000P] where P=(Fo^2^+2Fc^2^)/3'
_refine_ls_weighting_scheme calc
_refine_ls_wR_factor_gt 0.1418
_refine_ls_wR_factor_ref 0.1456
_reflns_number_gt 1994
_reflns_number_total 2569
_reflns_threshold_expression >2sigma(I)
_cod_data_source_file ic202638k_si_001_3.cif
_cod_data_source_block et4nmeophcb11h11
_cod_original_sg_symbol_Hall '-C 2bc 2'
_cod_database_code 4328455

loop_
_symmetry_equiv_pos_as_xyz
'x, y, z'
'-x, -y+1/2, z+1/2'
'-x, y+1/2, -z+1/2'
'x, -y, -z'
'x+1/2, y+1/2, z'
'-x+1/2, -y+1, z+1/2'
'-x+1/2, y+1, -z+1/2'
'x+1/2, -y+1/2, -z'
'-x, -y, -z'
'x, y-1/2, -z-1/2'
'x, -y-1/2, z-1/2'
'-x, y, z'
'-x+1/2, -y+1/2, -z'
'x+1/2, y, -z-1/2'
'x+1/2, -y, z-1/2'
'-x+1/2, y+1/2, z'

loop_
_atom_site_label
_atom_site_type_symbol
_atom_site_fract_x
_atom_site_fract_y
_atom_site_fract_z
_atom_site_U_iso_or_equiv
_atom_site_adp_type
_atom_site_occupancy
_atom_site_symmetry_multiplicity
_atom_site_calc_flag
_atom_site_refinement_flags
C1 C 0.5000 0.28999(10) 0.3241(3) 0.0551(9) Uani 1 2 d S
B2 B 0.44750(17) 0.33479(8) 0.3336(2) 0.0517(7) Uani 1 1 d .
B3 B 0.41430(17) 0.29296(8) 0.2370(3) 0.0543(7) Uani 1 1 d .
B4 B 0.5000 0.26706(11) 0.1759(3) 0.0520(10) Uani 1 2 d S
B5 B 0.5000 0.36943(10) 0.2337(3) 0.0447(9) Uani 1 2 d S
B6 B 0.41356(15) 0.34350(8) 0.1738(2) 0.0459(6) Uani 1 1 d .
B7 B 0.44705(15) 0.30174(7) 0.0759(2) 0.0433(6) Uani 1 1 d .
B12 B 0.5000 0.34935(10) 0.0721(3) 0.0381(8) Uani 1 2 d S
C2 C 0.5000 0.37846(8) -0.0507(2) 0.0385(7) Uani 1 2 d S
C3 C 0.5000 0.36337(8) -0.1759(3) 0.0374(7) Uani 1 2 d S
C4 C 0.5000 0.38836(9) -0.2850(2) 0.0400(7) Uani 1 2 d S
C5 C 0.5000 0.43028(9) -0.2705(3) 0.0549(9) Uani 1 2 d S
C6 C 0.5000 0.44666(10) -0.1463(3) 0.0817(14) Uani 1 2 d S
C7 C 0.5000 0.42110(9) -0.0401(3) 0.0672(11) Uani 1 2 d S
O1 O 0.5000 0.45837(7) -0.3696(2) 0.0862(10) Uani 1 2 d S
C8 C 0.5000 0.44251(12) -0.4977(3) 0.0786(13) Uani 1 2 d S
H1 H 0.5000 0.2731(9) 0.395(3) 0.055(9) Uiso 1 2 d S
H2 H 0.4183(12) 0.3442(6) 0.4232(18) 0.055(6) Uiso 1 1 d .
H3 H 0.3615(13) 0.2739(6) 0.266(2) 0.068(6) Uiso 1 1 d .
H4 H 0.5000 0.2330(8) 0.167(3) 0.053(8) Uiso 1 2 d S
H5 H 0.5000 0.4041(8) 0.255(3) 0.052(8) Uiso 1 2 d S
H6 H 0.3530(14) 0.3597(6) 0.156(2) 0.071(7) Uiso 1 1 d .
H7 H 0.4124(10) 0.2908(5) -0.0054(17) 0.040(5) Uiso 1 1 d .
H3A H 0.5000 0.3365(7) -0.187(2) 0.029(7) Uiso 1 2 d S
H4A H 0.5000 0.3785(8) -0.367(2) 0.038(7) Uiso 1 2 d S
H6A H 0.5000 0.4775(10) -0.136(3) 0.085(11) Uiso 1 2 d S
H7A H 0.5000 0.4347(10) 0.043(3) 0.076(10) Uiso 1 2 d S
H8A H 0.5000 0.4663(10) -0.548(3) 0.083(11) Uiso 1 2 d S
H8B H 0.5497(17) 0.4234(8) -0.510(3) 0.125(11) Uiso 1 1 d .
N1 N 0.2500 0.34841(7) 0.7500 0.0404(6) Uani 1 2 d S
C10 C 0.31345(12) 0.32206(6) 0.68660(19) 0.0452(5) Uani 1 1 d .
H10A H 0.3532 0.3401 0.6485 0.054 Uiso 1 1 calc R
H10B H 0.3399 0.3061 0.7535 0.054 Uiso 1 1 calc R
C11 C 0.28444(15) 0.29294(7) 0.5836(2) 0.0608(7) Uani 1 1 d .
H11A H 0.3288 0.2776 0.5498 0.091 Uiso 1 1 calc R
H11B H 0.2598 0.3083 0.5150 0.091 Uiso 1 1 calc R
H11C H 0.2462 0.2743 0.6203 0.091 Uiso 1 1 calc R
C12 C 0.20735(14) 0.37468(7) 0.6500(2) 0.0545(6) Uani 1 1 d .
H12A H 0.1686 0.3918 0.6943 0.065 Uiso 1 1 calc R
H12B H 0.1782 0.3567 0.5920 0.065 Uiso 1 1 calc R
C13 C 0.26133(19) 0.40221(8) 0.5696(3) 0.0897(9) Uani 1 1 d .
H13A H 0.2296 0.4177 0.5096 0.135 Uiso 1 1 calc R
H13B H 0.2989 0.3856 0.5228 0.135 Uiso 1 1 calc R
H13C H 0.2896 0.4207 0.6257 0.135 Uiso 1 1 calc R
O2 O 0.24443(10) 0.49792(8) 0.39956(18) 0.197(3) Uiso 0.50 1 d PD
C14 C 0.24993(6) 0.48318(9) 0.2935(2) 0.139(3) Uiso 0.50 1 d PD
C15 C 0.32880(12) 0.4785(2) 0.2284(3) 0.156(2) Uiso 0.50 1 d PD
H15A H 0.3700 0.4759 0.2925 0.234 Uiso 0.50 1 calc PR
H15B H 0.3391 0.5021 0.1754 0.234 Uiso 0.50 1 calc PR
H15C H 0.3282 0.4542 0.1752 0.234 Uiso 0.50 1 calc PR
C16 C 0.17968(17) 0.46449(16) 0.2273(4) 0.156(2) Uiso 0.50 1 d PD
H16A H 0.1413 0.4559 0.2908 0.234 Uiso 0.50 1 calc PR
H16B H 0.1967 0.4411 0.1776 0.234 Uiso 0.50 1 calc PR
H16C H 0.1558 0.4844 0.1707 0.234 Uiso 0.50 1 calc PR

loop_
_atom_site_aniso_label
_atom_site_aniso_U_11
_atom_site_aniso_U_22
_atom_site_aniso_U_33
_atom_site_aniso_U_23
_atom_site_aniso_U_13
_atom_site_aniso_U_12
C1 0.082(2) 0.0526(18) 0.0304(15) 0.0120(14) 0.000 0.000
B2 0.0665(17) 0.0591(15) 0.0295(11) 0.0006(11) 0.0093(12) 0.0015(14)
B3 0.0613(16) 0.0583(15) 0.0432(13) 0.0037(12) 0.0094(13) -0.0119(14)
B4 0.076(3) 0.0432(19) 0.0370(18) 0.0028(16) 0.000 0.000
B5 0.059(2) 0.0460(18) 0.0288(16) -0.0031(15) 0.000 0.000
B6 0.0438(14) 0.0568(14) 0.0371(12) 0.0021(11) 0.0054(11) 0.0026(12)
B7 0.0499(14) 0.0461(13) 0.0340(11) -0.0005(10) -0.0008(11) -0.0054(12)
B12 0.0404(18) 0.0449(18) 0.0292(15) -0.0043(14) 0.000 0.000
C2 0.0395(16) 0.0446(15) 0.0315(14) 0.0009(12) 0.000 0.000
C3 0.0399(16) 0.0370(15) 0.0354(14) -0.0015(12) 0.000 0.000
C4 0.0434(17) 0.0495(16) 0.0273(14) -0.0008(13) 0.000 0.000
C5 0.084(2) 0.0449(16) 0.0353(16) 0.0078(14) 0.000 0.000
C6 0.166(4) 0.0381(18) 0.0409(19) -0.0004(15) 0.000 0.000
C7 0.124(3) 0.0438(18) 0.0343(17) -0.0050(14) 0.000 0.000
O1 0.170(3) 0.0517(13) 0.0364(12) 0.0121(10) 0.000 0.000
C8 0.133(4) 0.065(2) 0.0380(18) 0.0170(17) 0.000 0.000
N1 0.0370(13) 0.0440(12) 0.0403(12) 0.000 -0.0018(11) 0.000
C10 0.0366(11) 0.0533(12) 0.0456(11) -0.0011(10) 0.0040(10) 0.0032(10)
C11 0.0591(15) 0.0691(14) 0.0543(14) -0.0164(12) 0.0062(12) -0.0003(13)
C12 0.0500(14) 0.0579(13) 0.0554(13) 0.0127(11) -0.0040(11) 0.0054(11)
C13 0.090(2) 0.0842(17) 0.0949(19) 0.0459(16) 0.0020(17) -0.0076(17)

loop_
_atom_type_symbol
_atom_type_description
_atom_type_scat_dispersion_real
_atom_type_scat_dispersion_imag
_atom_type_scat_source
C C 0.0033 0.0016 'International Tables Vol C Tables 4.2.6.8 and 6.1.1.4'
H H 0.0000 0.0000 'International Tables Vol C Tables 4.2.6.8 and 6.1.1.4'
B B 0.0013 0.0007 'International Tables Vol C Tables 4.2.6.8 and 6.1.1.4'
N N 0.0061 0.0033 'International Tables Vol C Tables 4.2.6.8 and 6.1.1.4'
O O 0.0106 0.0060 'International Tables Vol C Tables 4.2.6.8 and 6.1.1.4'

loop_
_geom_angle_atom_site_label_1
_geom_angle_atom_site_label_2
_geom_angle_atom_site_label_3
_geom_angle
_geom_angle_site_symmetry_1
_geom_angle_site_symmetry_3
B3 C1 B3 115.5(2) . 12_655
B3 C1 B4 63.12(13) . .
B3 C1 B4 63.12(13) 12_655 .
B3 C1 B2 114.7(2) . 12_655
B3 C1 B2 62.96(14) 12_655 12_655
B4 C1 B2 115.20(19) . 12_655
B3 C1 B2 62.96(14) . .
B3 C1 B2 114.7(2) 12_655 .
B4 C1 B2 115.20(19) . .
B2 C1 B2 62.1(2) 12_655 .
B3 C1 H1 117.3(6) . .
B3 C1 H1 117.3(6) 12_655 .
B4 C1 H1 117.2(18) . .
B2 C1 H1 117.8(15) 12_655 .
B2 C1 H1 117.8(15) . .
C1 B2 B2 58.94(11) . 12_655
C1 B2 B5 104.79(18) . .
B2 B2 B5 60.08(11) 12_655 .
C1 B2 B6 104.43(18) . .
B2 B2 B6 108.74(12) 12_655 .
B5 B2 B6 60.75(14) . .
C1 B2 B3 58.32(14) . .
B2 B2 B3 108.24(13) 12_655 .
B5 B2 B3 108.45(18) . .
B6 B2 B3 59.85(14) . .
C1 B2 H2 121.3(10) . .
B2 B2 H2 116.7(10) 12_655 .
B5 B2 H2 122.8(10) . .
B6 B2 H2 127.1(10) . .
B3 B2 H2 123.4(10) . .
C1 B3 B6 104.76(19) . .
C1 B3 B2 58.72(16) . .
B6 B3 B2 59.88(14) . .
C1 B3 B7 104.19(19) . .
B6 B3 B7 60.42(13) . .
B2 B3 B7 107.86(17) . .
C1 B3 B4 58.61(16) . .
B6 B3 B4 108.32(19) . .
B2 B3 B4 108.0(2) . .
B7 B3 B4 59.65(16) . .
C1 B3 H3 119.7(11) . .
B6 B3 H3 127.3(11) . .
B2 B3 H3 121.5(11) . .
B7 B3 H3 125.5(12) . .
B4 B3 H3 118.0(10) . .
C1 B4 B7 104.2(2) . 12_655
C1 B4 B7 104.2(2) . .
B7 B4 B7 60.2(2) 12_655 .
C1 B4 B3 58.27(14) . 12_655
B7 B4 B3 60.06(14) 12_655 12_655
B7 B4 B3 108.1(2) . 12_655
C1 B4 B3 58.27(14) . .
B7 B4 B3 108.1(2) 12_655 .
B7 B4 B3 60.05(14) . .
B3 B4 B3 107.5(3) 12_655 .
C1 B4 H4 120.5(14) . .
B7 B4 H4 126.1(11) 12_655 .
B7 B4 H4 126.1(11) . .
B3 B4 H4 120.0(5) 12_655 .
B3 B4 H4 120.0(5) . .
B2 B5 B2 59.8(2) . 12_655
B2 B5 B6 59.80(13) . .
B2 B5 B6 107.8(2) 12_655 .
B2 B5 B6 107.8(2) . 12_655
B2 B5 B6 59.80(13) 12_655 12_655
B6 B5 B6 108.3(2) . 12_655
B2 B5 B12 108.2(2) . .
B2 B5 B12 108.2(2) 12_655 .
B6 B5 B12 60.35(12) . .
B6 B5 B12 60.35(12) 12_655 .
B2 B5 H5 121.0(12) . .
B2 B5 H5 121.0(12) 12_655 .
B6 B5 H5 122.0(4) . .
B6 B5 H5 122.0(4) 12_655 .
B12 B5 H5 122.4(14) . .
B3 B6 B2 60.27(14) . .
B3 B6 B7 59.97(14) . .
B2 B6 B7 107.82(18) . .
B3 B6 B5 107.75(19) . .
B2 B6 B5 59.45(16) . .
B7 B6 B5 107.52(18) . .
B3 B6 B12 107.96(19) . .
B2 B6 B12 107.66(18) . .
B7 B6 B12 59.76(15) . .
B5 B6 B12 60.00(15) . .
B3 B6 H6 119.1(11) . .
B2 B6 H6 120.0(11) . .
B7 B6 H6 122.2(11) . .
B5 B6 H6 123.4(11) . .
B12 B6 H6 124.5(11) . .
B4 B7 B7 59.89(10) . 12_655
B4 B7 B3 60.30(14) . .
B7 B7 B3 107.99(12) 12_655 .
B4 B7 B12 108.48(17) . .
B7 B7 B12 60.20(10) 12_655 .
B3 B7 B12 108.29(17) . .
B4 B7 B6 108.20(18) . .
B7 B7 B6 108.33(12) 12_655 .
B3 B7 B6 59.61(13) . .
B12 B7 B6 60.54(13) . .
B4 B7 H7 120.8(9) . .
B7 B7 H7 122.4(9) 12_655 .
B3 B7 H7 120.6(9) . .
B12 B7 H7 122.4(9) . .
B6 B7 H7 121.5(9) . .
C2 B12 B7 122.43(19) . .
C2 B12 B7 122.43(19) . 12_655
B7 B12 B7 59.60(19) . 12_655
C2 B12 B5 121.9(2) . .
B7 B12 B5 107.18(19) . .
B7 B12 B5 107.18(19) 12_655 .
C2 B12 B6 122.09(13) . 12_655
B7 B12 B6 107.18(19) . 12_655
B7 B12 B6 59.69(13) 12_655 12_655
B5 B12 B6 59.65(12) . 12_655
C2 B12 B6 122.09(13) . .
B7 B12 B6 59.69(13) . .
B7 B12 B6 107.18(19) 12_655 .
B5 B12 B6 59.65(12) . .
B6 B12 B6 107.2(2) 12_655 .
C3 C2 C7 115.3(3) . .
C3 C2 B12 122.5(2) . .
C7 C2 B12 122.2(2) . .
C2 C3 C4 123.4(3) . .
C2 C3 H3A 118.3(15) . .
C4 C3 H3A 118.3(15) . .
C5 C4 C3 119.5(3) . .
C5 C4 H4A 117.0(16) . .
C3 C4 H4A 123.5(16) . .
C4 C5 O1 125.5(3) . .
C4 C5 C6 118.8(3) . .
O1 C5 C6 115.7(3) . .
C7 C6 C5 120.3(3) . .
C7 C6 H6A 121.3(19) . .
C5 C6 H6A 118.4(19) . .
C6 C7 C2 122.6(3) . .
C6 C7 H7A 115.7(19) . .
C2 C7 H7A 121.6(19) . .
C5 O1 C8 117.0(3) . .
O1 C8 H8A 103(2) . .
O1 C8 H8B 109.2(17) . .
H8A C8 H8B 115.1(18) . .
C10 N1 C10 111.1(2) . 7_546
C10 N1 C12 106.40(12) . 7_546
C10 N1 C12 110.73(12) 7_546 7_546
C10 N1 C12 110.73(12) . .
C10 N1 C12 106.40(12) 7_546 .
C12 N1 C12 111.6(2) 7_546 .
C11 C10 N1 115.81(16) . .
C11 C10 H10A 108.3 . .
N1 C10 H10A 108.3 . .
C11 C10 H10B 108.3 . .
N1 C10 H10B 108.3 . .
H10A C10 H10B 107.4 . .
C10 C11 H11A 109.5 . .
C10 C11 H11B 109.5 . .
H11A C11 H11B 109.5 . .
C10 C11 H11C 109.5 . .
H11A C11 H11C 109.5 . .
H11B C11 H11C 109.5 . .
N1 C12 C13 115.05(19) . .
N1 C12 H12A 108.5 . .
C13 C12 H12A 108.5 . .
N1 C12 H12B 108.5 . .
C13 C12 H12B 108.5 . .
H12A C12 H12B 107.5 . .
C12 C13 H13A 109.5 . .
C12 C13 H13B 109.5 . .
H13A C13 H13B 109.5 . .
C12 C13 H13C 109.5 . .
H13A C13 H13C 109.5 . .
H13B C13 H13C 109.5 . .
C14 C14 O2 156.0(2) 7_545 .
C14 C14 C15 63.0(2) 7_545 .
O2 C14 C15 121.45(16) . .
C14 C14 C16 62.8(2) 7_545 .
O2 C14 C16 121.46(16) . .
C15 C14 C16 116.7(3) . .
C14 C15 H15A 109.5 . .
C14 C15 H15B 109.5 . .
H15A C15 H15B 109.5 . .
C14 C15 H15C 109.4 . .
H15A C15 H15C 109.5 . .
H15B C15 H15C 109.5 . .
C14 C16 H16A 109.5 . .
C14 C16 H16B 109.5 . .
H16A C16 H16B 109.5 . .
C14 C16 H16C 109.5 . .
H16A C16 H16C 109.5 . .
H16B C16 H16C 109.5 . .

loop_
_geom_bond_atom_site_label_1
_geom_bond_atom_site_label_2
_geom_bond_distance
_geom_bond_site_symmetry_2
C1 B3 1.696(3) .
C1 B3 1.696(3) 12_655
C1 B4 1.702(4) .
C1 B2 1.703(4) 12_655
C1 B2 1.703(4) .
C1 H1 0.91(3) .
B2 B2 1.758(6) 12_655
B2 B5 1.762(4) .
B2 B6 1.768(3) .
B2 B3 1.775(4) .
B2 H2 1.090(19) .
B3 B6 1.768(3) .
B3 B7 1.774(3) .
B3 B4 1.779(3) .
B3 H3 1.12(2) .
B4 B7 1.767(4) 12_655
B4 B7 1.767(4) .
B4 B3 1.779(3) 12_655
B4 H4 1.11(3) .
B5 B2 1.762(4) 12_655
B5 B6 1.785(3) .
B5 B6 1.785(3) 12_655
B5 B12 1.791(4) .
B5 H5 1.15(3) .
B6 B7 1.782(3) .
B6 B12 1.798(3) .
B6 H6 1.16(2) .
B7 B7 1.773(5) 12_655
B7 B12 1.784(4) .
B7 H7 1.081(17) .
B12 C2 1.583(4) .
B12 B7 1.784(4) 12_655
B12 B6 1.798(3) 12_655
C2 C3 1.382(4) .
C2 C7 1.390(4) .
C3 C4 1.389(4) .
C3 H3A 0.88(2) .
C4 C5 1.370(4) .
C4 H4A 0.90(2) .
C5 O1 1.371(3) .
C5 C6 1.388(4) .
C6 C7 1.376(4) .
C6 H6A 1.01(3) .
C7 H7A 0.97(3) .
O1 C8 1.420(4) .
C8 H8A 0.93(3) .
C8 H8B 1.05(3) .
N1 C10 1.513(2) .
N1 C10 1.513(2) 7_546
N1 C12 1.518(2) 7_546
N1 C12 1.518(2) .
C10 C11 1.505(3) .
C10 H10A 0.9700 .
C10 H10B 0.9700 .
C11 H11A 0.9600 .
C11 H11B 0.9600 .
C11 H11C 0.9600 .
C12 C13 1.519(3) .
C12 H12A 0.9700 .
C12 H12B 0.9700 .
C13 H13A 0.9600 .
C13 H13B 0.9600 .
C13 H13C 0.9600 .
O2 C14 1.199(2) .
C14 C14 0.899(5) 7_545
C14 C15 1.4899(10) .
C14 C16 1.4899(10) .
C15 H15A 0.9600 .
C15 H15B 0.9600 .
C15 H15C 0.9600 .
C16 H16A 0.9600 .
C16 H16B 0.9600 .
C16 H16C 0.9600 .
